data_7222366
loop_
_publ_author_name
'Brancatelli, Giovanna'
'Gattuso, Giuseppe'
'Geremia, Silvano'
'Manganaro, Nadia'
'Notti, Anna'
'Pappalardo, Sebastiano'
'Parisi, Melchiorre F.'
'Pisagatti, Ilenia'

_publ_section_title
;
 \a,\w-Alkanediyldiammonium dications sealed within calix[5]arene capsules
 with a hydrophobic bayonet-mount fastening
;
_journal_issue 41
_journal_name_full CrystEngComm
_journal_page_first 7915
_journal_paper_doi 10.1039/C5CE01558H
_journal_volume 17
_journal_year 2015
_chemical_formula_sum 'C94.8 H137.2 N O23.8'
_chemical_formula_weight 1852.03
_space_group_IT_number 60
_symmetry_cell_setting orthorhombic
_symmetry_space_group_name_Hall '-P 2n 2c'
_symmetry_space_group_name_H-M 'P c a n'
_atom_sites_solution_hydrogens geom
_audit_creation_date 2015-07-25T14:20:20-00:00
_audit_creation_method 'WinGX routine CIF_UPDATE'
_audit_update_record
;
2015-09-09 deposited with the CCDC.
2015-09-29 downloaded from the CCDC.
;
_cell_angle_alpha 90
_cell_angle_beta 90
_cell_angle_gamma 90
_cell_formula_units_Z 8
_cell_length_a 22.92(1)
_cell_length_b 23.62(1)
_cell_length_c 36.17(2)
_cell_measurement_reflns_used 7517
_cell_measurement_temperature 100(2)
_cell_measurement_theta_max 24.198
_cell_measurement_theta_min 1.426
_cell_volume 19581(16)
_computing_data_collection 'Elettra XRD1 Data Collection SW'
_computing_molecular_graphics Pymol
_computing_publication_material 'SHELXL-2013 (Sheldrick, 2013)'
_computing_structure_refinement 'SHELXL-2013 (Sheldrick, 2013)'
_computing_structure_solution 'SIR2011, updated version of SIR2008 (Burla et al., 2007)'
_diffrn_ambient_temperature 100(2)
_diffrn_measured_fraction_theta_full 0.969
_diffrn_measured_fraction_theta_max 0.969
_diffrn_measurement_device_type 'Dectris Pilatus 2M'
_diffrn_measurement_method 'CCD rotation images, thick slices'
_diffrn_radiation_monochromator Si111
_diffrn_radiation_source 'Elettra Synchrotron, Trieste (Italy)'
_diffrn_radiation_wavelength 0.9
_diffrn_reflns_av_unetI/netI 0.0585
_diffrn_reflns_laue_measured_fraction_full 0.969
_diffrn_reflns_laue_measured_fraction_max 0.969
_diffrn_reflns_number 7517
_diffrn_reflns_point_group_measured_fraction_full 0.969
_diffrn_reflns_point_group_measured_fraction_max 0.969
_diffrn_reflns_theta_full 24.198
_diffrn_reflns_theta_max 24.198
_diffrn_reflns_theta_min 1.426
_exptl_absorpt_coefficient_mu 0.085
_exptl_absorpt_correction_type none
_exptl_crystal_colour colorless
_exptl_crystal_density_diffrn 1.256
_exptl_crystal_description spearlike
_exptl_crystal_F_000 7889
_exptl_crystal_size_max 0.12
_exptl_crystal_size_mid 0.09
_exptl_crystal_size_min 0.01
_platon_squeeze_details
;
The crystal structure of the capsular complex showed
two disordered orientations for one tert-butyl group at the upper rim, that
were refined at 0.8/0.2 of partial occupancy.
The cell contained severely disordered solvent molecules with partial 
occupancy, that were not modelled but taken into account using the 
SQUEEZE/PLATON procedure. The residual electron density of 1753 electrons/cell
found in the inner space of the crystal structure (corresponding to about 
23% of the cell volume) was attributed to 35 trifluoroethanol (TFE) solvent 
molecules. Thus the 8.8  TFE molecules reported in the formula unit have 
been removed. A refinement using reflections modified by the SQUEEZE procedure 
gave good results and the R-factor was reduced from 26.2 to 17.7%. 

;
_refine_diff_density_max 0.385
_refine_diff_density_min -0.262
_refine_diff_density_rms 0.058
_refine_ls_extinction_coef 0.0000173(12)
_refine_ls_extinction_expression Fc^*^=kFc[1+0.001xFc^2^\l^3^/sin(2\q)]^-1/4^
_refine_ls_extinction_method 'SHELXL-2014/7 (Sheldrick 2014'
_refine_ls_goodness_of_fit_ref 1.026
_refine_ls_hydrogen_treatment constr
_refine_ls_matrix_type full
_refine_ls_number_parameters 936
_refine_ls_number_reflns 7517
_refine_ls_number_restraints 81
_refine_ls_restrained_S_all 1.031
_refine_ls_R_factor_all 0.1537
_refine_ls_R_factor_gt 0.1118
_refine_ls_shift/su_max 0.018
_refine_ls_shift/su_mean 0.009
_refine_ls_structure_factor_coef Fsqd
_refine_ls_weighting_details 'w=1/[\s^2^(Fo^2^)+(0.0001P)^2^+94.9700P] where P=(Fo^2^+2Fc^2^)/3'
_refine_ls_weighting_scheme calc
_refine_ls_wR_factor_gt 0.2035
_refine_ls_wR_factor_ref 0.2162
_reflns_Friedel_coverage 0
_reflns_number_gt 4194
_reflns_number_total 7517
_reflns_threshold_expression 'I > 2\s(I)'
_cod_data_source_file c5ce01558h2.cif
_cod_data_source_block TBU4_C10
_cod_depositor_comments
;
The following automatic conversions were performed:
'__computing_data_collection' tag replaced with
'_computing_data_collection' tag.

Automatic conversion script
Id: cif_correct_tags 3376 2015-05-07 07:48:27Z andrius 

 Adding full bibliography for 7222366--7222368.cif.
;
_cod_database_code 7222366
_audit_block_doi 10.5517/cc13t9qy
_shelx_estimated_absorpt_t_min 0.99
_shelx_estimated_absorpt_t_max 0.999
_refinement_special_details
;The crystal structure of the capsular complex showed
 two disordered orientations for one tert-butyl group at the upper rim, that
 were refined at 0.8/0.2 of partial occupancy.
The cell contained severely disordered solvent molecules with partial 
occupancy, that were not modelled but taken into account using the 
SQUEEZE/PLATON  procedure. The residual electron density of 1753 electrons/cell
 found in the inner space of the crystal structure (corresponding to about 
23% of the cell volume) was attributed to 35 trifluoroethanol (TFE) solvent 
molecules. A refinement using reflections modified by the SQUEEZE procedure 
gave good results and the R-factor was reduced from 26.2 to 17.7%.
;

loop_
_symmetry_equiv_pos_as_xyz
'x, y, z'
'-x+1/2, -y+1/2, z+1/2'
'x, -y, -z+1/2'
'-x+1/2, y+1/2, -z'
'-x, -y, -z'
'x-1/2, y-1/2, -z-1/2'
'-x, y, z-1/2'
'x-1/2, -y-1/2, z'

loop_
_atom_site_label
_atom_site_type_symbol
_atom_site_fract_x
_atom_site_fract_y
_atom_site_fract_z
_atom_site_U_iso_or_equiv
_atom_site_adp_type
_atom_site_occupancy
_atom_site_site_symmetry_order
_atom_site_calc_flag
_atom_site_refinement_flags_posn
_atom_site_refinement_flags_adp
_atom_site_refinement_flags_occupancy
_atom_site_disorder_assembly
_atom_site_disorder_group
C1A C 0.3338(6) 0.0822(6) 0.3494(4) 0.114(4) Uani 1 1 d D . . . .
C1B C 0.2941(6) 0.0800(6) 0.3787(4) 0.111(4) Uani 1 1 d . . . . .
H1B H 0.2814 0.0443 0.3877 0.133 Uiso 1 1 calc R U . . .
C1C C 0.2725(5) 0.1304(7) 0.3951(3) 0.099(3) Uani 1 1 d . . . . .
C1D C 0.2944(5) 0.1822(6) 0.3810(4) 0.090(3) Uani 1 1 d . . . . .
C1E C 0.3322(5) 0.1847(5) 0.3509(4) 0.085(3) Uani 1 1 d . . . . .
C1F C 0.3516(4) 0.1349(6) 0.3352(3) 0.102(4) Uani 1 1 d . . . . .
H1F H 0.3772 0.1363 0.3145 0.123 Uiso 1 1 calc R U . . .
C1H C 0.2867(6) 0.2455(6) 0.4334(5) 0.164(6) Uani 1 1 d . U . . .
H1H1 H 0.2904 0.2087 0.4463 0.197 Uiso 1 1 calc R U . . .
H1H2 H 0.2527 0.2653 0.4442 0.197 Uiso 1 1 calc R U . . .
C1I C 0.3389(7) 0.2789(7) 0.4417(6) 0.158(6) Uani 1 1 d . U . . .
C1N C 0.3947(9) 0.3262(12) 0.4925(7) 0.269(14) Uani 1 1 d D . . . .
C1O C 0.4140(10) 0.3806(10) 0.4701(8) 0.37(2) Uani 1 1 d D . . . .
H1O1 H 0.4478 0.398 0.4821 0.557 Uiso 1 1 calc R U . . .
H1O2 H 0.4243 0.3698 0.4448 0.557 Uiso 1 1 calc R U . . .
H1O3 H 0.3817 0.4078 0.4694 0.557 Uiso 1 1 calc R U . . .
C1P C 0.3789(10) 0.3279(12) 0.5339(7) 0.40(2) Uani 1 1 d . . . . .
H1P1 H 0.4099 0.3475 0.5476 0.603 Uiso 1 1 calc R U . . .
H1P2 H 0.342 0.3483 0.5372 0.603 Uiso 1 1 calc R U . . .
H1P3 H 0.3748 0.2892 0.5433 0.603 Uiso 1 1 calc R U . . .
C1Q C 0.4478(8) 0.2855(10) 0.4893(5) 0.273(13) Uani 1 1 d . . . . .
H1Q1 H 0.4826 0.3041 0.4993 0.409 Uiso 1 1 calc R U . . .
H1Q2 H 0.4399 0.2509 0.5034 0.409 Uiso 1 1 calc R U . . .
H1Q3 H 0.4543 0.2759 0.4633 0.409 Uiso 1 1 calc R U . . .
C1R C 0.3586(6) 0.0253(5) 0.3328(5) 0.152(6) Uani 1 1 d D . . . .
C1S C 0.3865(12) 0.0347(7) 0.2936(5) 0.329(18) Uani 1 1 d . . . . .
H1S1 H 0.3564 0.0476 0.2763 0.494 Uiso 1 1 calc R U . . .
H1S2 H 0.4174 0.0633 0.2953 0.494 Uiso 1 1 calc R U . . .
H1S3 H 0.4032 -0.001 0.2847 0.494 Uiso 1 1 calc R U . . .
C1T C 0.4043(7) 0.0056(7) 0.3591(5) 0.236(10) Uani 1 1 d . . . . .
H1T1 H 0.4349 0.0344 0.3611 0.354 Uiso 1 1 calc R U . . .
H1T2 H 0.3867 -0.0008 0.3834 0.354 Uiso 1 1 calc R U . . .
H1T3 H 0.4214 -0.0298 0.35 0.354 Uiso 1 1 calc R U . . .
C1U C 0.3127(9) -0.0199(7) 0.3304(8) 0.372(19) Uani 1 1 d . . . . .
H1U1 H 0.2821 -0.0078 0.3132 0.558 Uiso 1 1 calc R U . . .
H1U2 H 0.3304 -0.0551 0.3215 0.558 Uiso 1 1 calc R U . . .
H1U3 H 0.2957 -0.0261 0.3549 0.558 Uiso 1 1 calc R U . . .
C1Z C 0.2267(6) 0.1242(5) 0.4259(3) 0.119(4) Uani 1 1 d . . . . .
H1Z1 H 0.2248 0.1599 0.4401 0.142 Uiso 1 1 calc R U . . .
H1Z2 H 0.2393 0.0938 0.443 0.142 Uiso 1 1 calc R U . . .
C2A C 0.1028(10) 0.0316(8) 0.3892(4) 0.141(6) Uani 1 1 d . . . . .
C2B C 0.0592(7) 0.0716(11) 0.3863(4) 0.134(6) Uani 1 1 d . . . . .
H2B H 0.0222 0.0594 0.3776 0.16 Uiso 1 1 calc R U . . .
C2C C 0.0654(7) 0.1273(9) 0.3951(3) 0.123(5) Uani 1 1 d . . . . .
C2D C 0.1193(8) 0.1447(7) 0.4085(4) 0.112(4) Uani 1 1 d . . . . .
C2E C 0.1650(7) 0.1100(8) 0.4113(3) 0.115(4) Uani 1 1 d . . . . .
C2F C 0.1580(6) 0.0526(8) 0.4023(3) 0.128(4) Uani 1 1 d . . . . .
H2F H 0.1899 0.0273 0.405 0.153 Uiso 1 1 calc R U . . .
C2H C 0.1032(6) 0.2285(7) 0.4474(4) 0.164(6) Uani 1 1 d . U . . .
H2H1 H 0.0958 0.2682 0.4401 0.196 Uiso 1 1 calc R U . . .
H2H2 H 0.0646 0.2103 0.4505 0.196 Uiso 1 1 calc R U . . .
C2I C 0.1289(10) 0.2302(8) 0.4827(8) 0.216(9) Uani 1 1 d . U . . .
C2P C 0.0909(10) -0.0332(8) 0.3809(4) 0.225(9) Uani 1 1 d D U . . .
C2Q C 0.1460(9) -0.0682(6) 0.3756(7) 0.293(15) Uani 1 1 d . . . . .
H2Q1 H 0.1705 -0.0507 0.3565 0.44 Uiso 1 1 calc R U . . .
H2Q2 H 0.1677 -0.07 0.3989 0.44 Uiso 1 1 calc R U . . .
H2Q3 H 0.1354 -0.1066 0.3678 0.44 Uiso 1 1 calc R U . . .
C2R C 0.0547(7) -0.0351(6) 0.3440(4) 0.188(7) Uani 1 1 d D . . . .
H2R1 H 0.019 -0.0127 0.347 0.282 Uiso 1 1 calc R U . . .
H2R2 H 0.0781 -0.0194 0.3238 0.282 Uiso 1 1 calc R U . . .
H2R3 H 0.0444 -0.0744 0.3383 0.282 Uiso 1 1 calc R U . . .
C2S C 0.0423(9) -0.0493(7) 0.4092(5) 0.263(9) Uani 1 1 d . U . . .
H2S1 H 0.011 -0.0211 0.4082 0.394 Uiso 1 1 calc R U . . .
H2S2 H 0.0267 -0.0867 0.4031 0.394 Uiso 1 1 calc R U . . .
H2S3 H 0.0589 -0.05 0.4342 0.394 Uiso 1 1 calc R U . . .
C2Z C 0.0162(5) 0.1716(8) 0.3856(5) 0.167(7) Uani 1 1 d . . . . .
H2Z1 H -0.0219 0.1524 0.3881 0.201 Uiso 1 1 calc R U . . .
H2Z2 H 0.0176 0.2019 0.4045 0.201 Uiso 1 1 calc R U . . .
C3A C 0.0043(5) 0.1881(7) 0.2845(5) 0.106(4) Uani 1 1 d . . . . .
C3B C 0.0085(4) 0.1658(5) 0.3184(6) 0.101(4) Uani 1 1 d . . . . .
H3B H 0.0047 0.126 0.3213 0.121 Uiso 1 1 calc R U . . .
C3C C 0.0180(5) 0.1985(10) 0.3493(5) 0.123(5) Uani 1 1 d . U . . .
C3D C 0.0221(5) 0.2573(9) 0.3466(6) 0.133(6) Uani 1 1 d . U . . .
C3E C 0.0164(5) 0.2836(8) 0.3121(6) 0.134(5) Uani 1 1 d . U . . .
C3F C 0.0086(4) 0.2496(8) 0.2811(4) 0.123(4) Uani 1 1 d . . . . .
H3F H 0.006 0.2667 0.2573 0.148 Uiso 1 1 calc R U . . .
C3H C -0.0242(5) 0.3088(6) 0.3934(4) 0.142(6) Uani 1 1 d . . . . .
H3H1 H -0.0458 0.2767 0.4045 0.171 Uiso 1 1 calc R U . . .
H3H2 H -0.0484 0.3248 0.3733 0.171 Uiso 1 1 calc R U . . .
C3I C -0.0135(6) 0.3512(8) 0.4209(5) 0.158(6) Uani 1 1 d . . . . .
C3N C -0.0613(8) 0.4023(10) 0.4726(6) 0.198(9) Uani 1 1 d . . . . .
C3O C -0.0556(11) 0.4573(7) 0.4598(5) 0.277(16) Uani 1 1 d . . . . .
H3O1 H -0.0582 0.4837 0.4807 0.416 Uiso 1 1 calc R U . . .
H3O2 H -0.0176 0.4617 0.4477 0.416 Uiso 1 1 calc R U . . .
H3O3 H -0.0868 0.4655 0.4421 0.416 Uiso 1 1 calc R U . . .
C3P C -0.1229(7) 0.3898(9) 0.4873(5) 0.281(13) Uani 1 1 d . . . . .
H3P1 H -0.1248 0.3505 0.496 0.422 Uiso 1 1 calc R U . . .
H3P2 H -0.1318 0.4154 0.5078 0.422 Uiso 1 1 calc R U . . .
H3P3 H -0.1515 0.3954 0.4674 0.422 Uiso 1 1 calc R U . . .
C3Q C -0.0163(8) 0.3873(7) 0.5025(4) 0.201(7) Uani 1 1 d . . . . .
H3Q1 H -0.0223 0.3481 0.5105 0.301 Uiso 1 1 calc R U . . .
H3Q2 H 0.0231 0.3914 0.4923 0.301 Uiso 1 1 calc R U . . .
H3Q3 H -0.021 0.4127 0.5236 0.301 Uiso 1 1 calc R U . . .
C3R C -0.0081(5) 0.1558(5) 0.2477(4) 0.106(4) Uani 1 1 d . . . . .
C3S C 0.0366(5) 0.1726(5) 0.2171(3) 0.135(4) Uani 1 1 d . . . . .
H3S1 H 0.0338 0.2133 0.2122 0.203 Uiso 1 1 calc R U . . .
H3S2 H 0.0762 0.1634 0.2254 0.203 Uiso 1 1 calc R U . . .
H3S3 H 0.0279 0.1516 0.1943 0.203 Uiso 1 1 calc R U . . .
C3T C -0.0032(5) 0.0932(4) 0.2549(3) 0.117(4) Uani 1 1 d . . . . .
H3T1 H 0.0365 0.0841 0.2628 0.176 Uiso 1 1 calc R U . . .
H3T2 H -0.0309 0.0823 0.2743 0.176 Uiso 1 1 calc R U . . .
H3T3 H -0.0123 0.0724 0.2321 0.176 Uiso 1 1 calc R U . . .
C3U C -0.0702(4) 0.1724(5) 0.2350(3) 0.140(5) Uani 1 1 d . . . . .
H3U1 H -0.0718 0.2133 0.2306 0.21 Uiso 1 1 calc R U . . .
H3U2 H -0.0798 0.1522 0.2121 0.21 Uiso 1 1 calc R U . . .
H3U3 H -0.0984 0.1622 0.2543 0.21 Uiso 1 1 calc R U . . .
C3Z C 0.0198(6) 0.3463(7) 0.3099(5) 0.164(6) Uani 1 1 d . U . . .
H3Z1 H 0.0311 0.3611 0.3345 0.197 Uiso 1 1 calc R U . . .
H3Z2 H -0.0196 0.3612 0.3042 0.197 Uiso 1 1 calc R U . . .
C4A C 0.0858(12) 0.3941(10) 0.2200(9) 0.188(11) Uani 1 1 d D U . . .
C4B C 0.0476(12) 0.3805(10) 0.2449(10) 0.200(13) Uani 1 1 d . U . . .
H4B H 0.0078 0.3789 0.2377 0.24 Uiso 1 1 calc R U . . .
C4C C 0.0614(8) 0.3679(6) 0.2820(6) 0.134(6) Uani 1 1 d . . . . .
C4D C 0.1207(9) 0.3737(5) 0.2916(5) 0.116(5) Uani 1 1 d . . . . .
C4E C 0.1635(7) 0.3908(5) 0.2682(5) 0.104(4) Uani 1 1 d . . . . .
C4F C 0.1452(8) 0.4030(5) 0.2320(6) 0.149(5) Uani 1 1 d . . . . .
H4F H 0.1728 0.4175 0.2149 0.179 Uiso 1 1 calc R U . . .
C4H C 0.1358(6) 0.4100(6) 0.3534(5) 0.148(6) Uani 1 1 d . . . . .
H4H1 H 0.0948 0.4209 0.3582 0.177 Uiso 1 1 calc R U . . .
H4H2 H 0.1559 0.4426 0.3419 0.177 Uiso 1 1 calc R U . . .
C4I C 0.1664(6) 0.3942(8) 0.3905(6) 0.146(7) Uani 1 1 d . . . . .
C4N C 0.1970(8) 0.4376(8) 0.4464(6) 0.170(7) Uani 1 1 d . . . . .
C4O C 0.1938(7) 0.4992(7) 0.4588(5) 0.255(10) Uani 1 1 d . . . . .
H4O1 H 0.2093 0.5026 0.484 0.382 Uiso 1 1 calc R U . . .
H4O2 H 0.2169 0.5228 0.442 0.382 Uiso 1 1 calc R U . . .
H4O3 H 0.153 0.5118 0.4585 0.382 Uiso 1 1 calc R U . . .
C4P C 0.2627(6) 0.4191(6) 0.4441(5) 0.197(8) Uani 1 1 d . . . . .
H4P1 H 0.2792 0.4172 0.4691 0.295 Uiso 1 1 calc R U . . .
H4P2 H 0.2654 0.3818 0.4324 0.295 Uiso 1 1 calc R U . . .
H4P3 H 0.2845 0.4468 0.4295 0.295 Uiso 1 1 calc R U . . .
C4Q C 0.1633(8) 0.3986(10) 0.4706(5) 0.273(13) Uani 1 1 d . . . . .
H4Q1 H 0.1809 0.3979 0.4953 0.409 Uiso 1 1 calc R U . . .
H4Q2 H 0.1229 0.4119 0.4724 0.409 Uiso 1 1 calc R U . . .
H4Q3 H 0.1639 0.3604 0.46 0.409 Uiso 1 1 calc R U . . .
C4RA C 0.0589(10) 0.4028(8) 0.1839(9) 0.213(10) Uani 0.8 1 d D U P A 1
C4SA C 0.0581(12) 0.4671(10) 0.1752(8) 0.233(15) Uani 0.8 1 d D U P A 1
H4R1 H 0.0401 0.4733 0.151 0.35 Uiso 0.8 1 calc R U P A 1
H4R2 H 0.0356 0.487 0.1942 0.35 Uiso 0.8 1 calc R U P A 1
H4R3 H 0.0982 0.4815 0.1749 0.35 Uiso 0.8 1 calc R U P A 1
C4TA C -0.0059(9) 0.3831(7) 0.1777(6) 0.200(9) Uani 0.8 1 d D . P A 1
H4S1 H -0.0177 0.3917 0.1523 0.301 Uiso 0.8 1 calc R U P A 1
H4S2 H -0.0089 0.3422 0.182 0.301 Uiso 0.8 1 calc R U P A 1
H4S3 H -0.0316 0.4031 0.195 0.301 Uiso 0.8 1 calc R U P A 1
C4UA C 0.0958(11) 0.3614(12) 0.1600(7) 0.260(12) Uani 0.8 1 d D U P A 1
H4U1 H 0.0822 0.3628 0.1344 0.391 Uiso 0.8 1 calc R U P A 1
H4U2 H 0.1369 0.3726 0.1611 0.391 Uiso 0.8 1 calc R U P A 1
H4U3 H 0.0915 0.3228 0.1696 0.391 Uiso 0.8 1 calc R U P A 1
C4RB C 0.0895(16) 0.4234(19) 0.1710(13) 0.051(13) Uiso 0.2 1 d D . P A 2
C4SB C 0.061(7) 0.473(2) 0.183(2) 0.38(14) Uiso 0.2 1 d D . P A 2
H4S4 H 0.0256 0.4634 0.1966 0.571 Uiso 0.2 1 calc R U P A 2
H4S5 H 0.0874 0.4947 0.1995 0.571 Uiso 0.2 1 calc R U P A 2
H4S6 H 0.0512 0.4969 0.1617 0.571 Uiso 0.2 1 calc R U P A 2
C4TB C 0.1415(18) 0.4338(19) 0.1513(11) 0.078(14) Uiso 0.2 1 d D . P A 2
H4T1 H 0.1629 0.4648 0.1631 0.118 Uiso 0.2 1 calc R U P A 2
H4T2 H 0.1656 0.3996 0.1513 0.118 Uiso 0.2 1 calc R U P A 2
H4T3 H 0.132 0.4443 0.1258 0.118 Uiso 0.2 1 calc R U P A 2
C4UB C 0.051(3) 0.380(3) 0.159(2) 0.13(3) Uiso 0.2 1 d D . P A 2
H4U4 H 0.0175 0.3783 0.1754 0.196 Uiso 0.2 1 calc R U P A 2
H4U5 H 0.0383 0.3885 0.1337 0.196 Uiso 0.2 1 calc R U P A 2
H4U6 H 0.0719 0.3438 0.1592 0.196 Uiso 0.2 1 calc R U P A 2
C4Z C 0.2276(5) 0.3955(4) 0.2793(3) 0.103(3) Uani 1 1 d . . . . .
H4Z1 H 0.2306 0.4092 0.3051 0.123 Uiso 1 1 calc R U . . .
H4Z2 H 0.2475 0.4231 0.263 0.123 Uiso 1 1 calc R U . . .
C5A C 0.2836(6) 0.2539(5) 0.2396(4) 0.097(4) Uani 1 1 d . . . . .
C5B C 0.2542(4) 0.3054(6) 0.2435(3) 0.090(3) Uani 1 1 d . . . . .
H5B H 0.2313 0.319 0.2235 0.108 Uiso 1 1 calc R U . . .
C5C C 0.2575(5) 0.3376(5) 0.2759(5) 0.096(4) Uani 1 1 d . . . . .
C5D C 0.2900(5) 0.3185(5) 0.3057(4) 0.089(3) Uani 1 1 d . . . . .
C5E C 0.3173(4) 0.2630(5) 0.3035(4) 0.081(3) Uani 1 1 d . . . . .
C5F C 0.3132(4) 0.2354(4) 0.2707(5) 0.088(3) Uani 1 1 d . . . . .
H5F H 0.3326 0.2 0.2688 0.106 Uiso 1 1 calc R U . . .
C5H C 0.3509(8) 0.3713(5) 0.3473(5) 0.164(9) Uani 1 1 d . . . . .
H5H1 H 0.38 0.3514 0.3318 0.197 Uiso 1 1 calc R U . . .
H5H2 H 0.3594 0.3615 0.3734 0.197 Uiso 1 1 calc R U . . .
C5I C 0.3604(8) 0.4324(17) 0.3429(5) 0.263(17) Uani 1 1 d . . . . .
C5N C 0.3205(7) 0.5271(5) 0.3349(6) 0.172(7) Uani 1 1 d D . . . .
C5O C 0.3539(9) 0.5548(6) 0.3637(5) 0.278(14) Uani 1 1 d . . . . .
H5O1 H 0.3392 0.543 0.3879 0.417 Uiso 1 1 calc R U . . .
H5O2 H 0.3951 0.5441 0.3614 0.417 Uiso 1 1 calc R U . . .
H5O3 H 0.3501 0.5959 0.3612 0.417 Uiso 1 1 calc R U . . .
C5P C 0.2532(6) 0.5405(6) 0.3363(5) 0.229(9) Uani 1 1 d . . . . .
H5P1 H 0.2334 0.5205 0.3161 0.343 Uiso 0.8 1 calc R U P B 1
H5P2 H 0.2372 0.5279 0.36 0.343 Uiso 0.8 1 calc R U P B 1
H5P3 H 0.2471 0.5814 0.3336 0.343 Uiso 0.8 1 calc R U P B 1
H5P4 H 0.2334 0.5205 0.3161 0.343 Uiso 0.2 1 calc R U P C 2
H5P5 H 0.2372 0.5279 0.36 0.343 Uiso 0.2 1 calc R U P C 2
H5P6 H 0.2471 0.5814 0.3336 0.343 Uiso 0.2 1 calc R U P C 2
C5Q C 0.3409(6) 0.5434(6) 0.2972(4) 0.193(8) Uani 1 1 d . . . . .
H5Q1 H 0.3172 0.5239 0.2786 0.29 Uiso 1 1 calc R U . . .
H5Q2 H 0.3369 0.5845 0.294 0.29 Uiso 1 1 calc R U . . .
H5Q3 H 0.3819 0.5327 0.2942 0.29 Uiso 1 1 calc R U . . .
C5R C 0.2808(6) 0.2226(6) 0.2030(3) 0.115(4) Uani 1 1 d D . . . .
C5S C 0.3098(5) 0.2626(5) 0.1744(3) 0.139(5) Uani 1 1 d . . . . .
H5S1 H 0.2884 0.2985 0.1736 0.209 Uiso 1 1 calc R U . . .
H5S2 H 0.3503 0.2697 0.1817 0.209 Uiso 1 1 calc R U . . .
H5S3 H 0.3089 0.2448 0.1499 0.209 Uiso 1 1 calc R U . . .
C5T C 0.2150(5) 0.2149(5) 0.1908(3) 0.130(4) Uani 1 1 d D . . . .
H5T1 H 0.1955 0.2519 0.1909 0.195 Uiso 1 1 calc R U . . .
H5T2 H 0.2135 0.1988 0.1659 0.195 Uiso 1 1 calc R U . . .
H5T3 H 0.1952 0.1895 0.2081 0.195 Uiso 1 1 calc R U . . .
C5U C 0.3135(6) 0.1692(5) 0.2037(3) 0.165(6) Uani 1 1 d . . . . .
H5U1 H 0.3104 0.1505 0.1796 0.248 Uiso 1 1 calc R U . . .
H5U2 H 0.3546 0.177 0.2091 0.248 Uiso 1 1 calc R U . . .
H5U3 H 0.2973 0.1443 0.2228 0.248 Uiso 1 1 calc R U . . .
C5Z C 0.3524(4) 0.2405(4) 0.3363(3) 0.093(3) Uani 1 1 d . . . . .
H5Z1 H 0.3937 0.2369 0.3288 0.111 Uiso 1 1 calc R U . . .
H5Z2 H 0.3506 0.2686 0.3566 0.111 Uiso 1 1 calc R U . . .
C6B C 0.1668(4) 0.2199(4) 0.3137(3) 0.083(3) Uani 1 1 d . . . . .
H6B1 H 0.1278 0.2274 0.3031 0.1 Uiso 1 1 calc R U . . .
H6B2 H 0.1963 0.2347 0.2962 0.1 Uiso 1 1 calc R U . . .
C6C C 0.1749(4) 0.1572(4) 0.3178(3) 0.083(3) Uani 1 1 d . . . . .
H6C1 H 0.2132 0.1499 0.3296 0.1 Uiso 1 1 calc R U . . .
H6C2 H 0.1443 0.1422 0.3344 0.1 Uiso 1 1 calc R U . . .
C6D C 0.1724(4) 0.1260(4) 0.2819(3) 0.082(3) Uani 1 1 d . . . . .
H6D1 H 0.1354 0.1359 0.2693 0.099 Uiso 1 1 calc R U . . .
H6D2 H 0.2048 0.1395 0.266 0.099 Uiso 1 1 calc R U . . .
C6E C 0.1760(4) 0.0643(4) 0.2847(3) 0.094(3) Uani 1 1 d . . . . .
H6E1 H 0.143 0.0508 0.3 0.113 Uiso 1 1 calc R U . . .
H6E2 H 0.2125 0.0545 0.2979 0.113 Uiso 1 1 calc R U . . .
C6F C 0.1752(4) 0.0326(3) 0.2484(3) 0.099(3) Uani 1 1 d . . . . .
H14A H 0.2097 0.0442 0.2338 0.119 Uiso 1 1 calc R U . . .
H14B H 0.14 0.0443 0.2344 0.119 Uiso 1 1 calc R U . . .
N6A N 0.1724(3) 0.2509(3) 0.3499(2) 0.095(3) Uani 1 1 d . . . . .
H6A1 H 0.1672 0.2886 0.346 0.142 Uiso 1 1 calc R U . . .
H6A2 H 0.1449 0.238 0.3659 0.142 Uiso 1 1 calc R U . . .
H6A3 H 0.2086 0.2448 0.3595 0.142 Uiso 1 1 calc R U . . .
O1G O 0.2738(3) 0.2340(3) 0.3950(2) 0.108(2) Uani 1 1 d . . . . .
O1L O 0.3760(4) 0.2902(4) 0.4181(3) 0.163(4) Uani 1 1 d . U . . .
O1M O 0.3420(5) 0.2948(5) 0.4766(3) 0.217(6) Uani 1 1 d D . . . .
O2G O 0.1311(3) 0.2012(5) 0.4160(2) 0.116(2) Uani 1 1 d . . . . .
O2L O 0.1060(6) 0.2502(8) 0.5117(4) 0.295(9) Uani 1 1 d . . . . .
O3G O 0.0299(3) 0.2892(5) 0.3787(3) 0.181(5) Uani 1 1 d . . . . .
O3L O 0.0338(5) 0.3795(5) 0.4236(3) 0.181(4) Uani 1 1 d . . . . .
O3M O -0.0576(4) 0.3615(4) 0.4423(3) 0.146(3) Uani 1 1 d . . . . .
O4G O 0.1375(3) 0.3612(3) 0.3284(3) 0.108(3) Uani 1 1 d . . . . .
O4L O 0.1788(4) 0.3454(4) 0.3969(3) 0.122(3) Uani 1 1 d . . . . .
O4M O 0.1725(4) 0.4403(4) 0.4090(4) 0.158(4) Uani 1 1 d . . . . .
O5G O 0.2942(3) 0.3489(3) 0.3383(2) 0.098(2) Uani 1 1 d . . . . .
O5L O 0.4133(5) 0.4512(4) 0.3385(3) 0.200(5) Uani 1 1 d . . . . .
O5M O 0.3148(5) 0.4621(3) 0.3396(2) 0.143(3) Uani 1 1 d D . . . .
O2M O 0.1809(7) 0.2149(6) 0.4867(4) 0.241(6) Uani 1 1 d . U . . .

loop_
_atom_site_aniso_label
_atom_site_aniso_U_11
_atom_site_aniso_U_22
_atom_site_aniso_U_33
_atom_site_aniso_U_23
_atom_site_aniso_U_13
_atom_site_aniso_U_12
C1A 0.082(10) 0.084(12) 0.175(14) -0.019(9) -0.022(9) 0.020(9)
C1B 0.075(9) 0.092(12) 0.165(13) 0.002(10) -0.035(9) -0.001(8)
C1C 0.065(8) 0.103(11) 0.127(10) 0.006(10) -0.024(8) 0.018(9)
C1D 0.059(9) 0.079(11) 0.133(11) 0.001(9) -0.025(8) -0.002(8)
C1E 0.035(7) 0.067(10) 0.155(12) -0.012(8) -0.012(7) -0.005(6)
C1F 0.070(8) 0.074(9) 0.164(11) -0.024(9) -0.031(7) 0.002(8)
C1H 0.083(10) 0.122(11) 0.288(19) -0.080(12) -0.029(12) -0.009(9)
C1I 0.091(12) 0.131(12) 0.253(19) 0.006(13) 0.053(14) -0.001(10)
C1N 0.091(15) 0.37(4) 0.35(3) -0.16(3) -0.057(18) -0.096(19)
C1O 0.16(2) 0.26(3) 0.69(6) -0.07(3) -0.15(3) -0.08(2)
C1P 0.27(3) 0.60(5) 0.33(3) -0.35(4) 0.09(2) -0.18(3)
C1Q 0.131(16) 0.42(4) 0.27(2) -0.15(2) -0.010(15) -0.027(19)
C1R 0.110(10) 0.067(9) 0.28(2) -0.033(11) -0.028(12) 0.032(8)
C1S 0.66(5) 0.125(15) 0.203(19) -0.033(13) 0.10(3) 0.16(2)
C1T 0.217(18) 0.213(18) 0.28(2) -0.096(16) -0.097(17) 0.128(16)
C1U 0.26(2) 0.120(15) 0.74(6) -0.23(2) 0.06(3) -0.056(16)
C1Z 0.116(11) 0.116(10) 0.124(10) -0.007(8) -0.012(10) -0.010(8)
C2A 0.134(15) 0.175(17) 0.116(11) 0.033(11) 0.011(11) -0.032(15)
C2B 0.104(14) 0.201(18) 0.096(10) 0.001(12) 0.000(9) -0.089(15)
C2C 0.071(13) 0.189(18) 0.109(10) -0.024(10) 0.001(8) -0.059(13)
C2D 0.091(14) 0.119(14) 0.124(10) -0.018(9) 0.011(9) -0.028(12)
C2E 0.102(14) 0.116(13) 0.126(10) 0.002(9) -0.005(9) -0.051(12)
C2F 0.084(12) 0.159(16) 0.139(11) 0.016(10) -0.006(8) -0.028(10)
C2H 0.119(12) 0.248(17) 0.124(12) -0.049(13) 0.003(11) -0.053(11)
C2I 0.150(18) 0.32(2) 0.18(2) -0.01(2) 0.038(19) 0.008(18)
C2P 0.37(2) 0.150(14) 0.151(13) -0.012(11) 0.080(14) -0.185(15)
C2Q 0.22(2) 0.089(12) 0.57(4) -0.072(17) 0.02(2) -0.027(13)
C2R 0.237(18) 0.192(16) 0.136(12) -0.039(11) -0.048(12) -0.033(13)
C2S 0.40(2) 0.184(14) 0.208(15) -0.008(12) 0.055(15) -0.157(15)
C2Z 0.036(8) 0.27(2) 0.196(18) -0.114(15) 0.000(10) -0.003(11)
C3A 0.055(7) 0.124(14) 0.140(14) -0.017(12) 0.006(8) 0.019(8)
C3B 0.062(7) 0.103(10) 0.137(12) -0.041(11) 0.011(8) -0.008(7)
C3C 0.058(8) 0.204(17) 0.107(11) -0.025(15) 0.010(8) -0.007(10)
C3D 0.049(7) 0.160(15) 0.189(16) -0.079(16) 0.001(10) -0.008(9)
C3E 0.050(8) 0.163(16) 0.190(15) -0.059(15) 0.020(10) 0.006(9)
C3F 0.052(7) 0.168(15) 0.149(13) -0.044(12) 0.003(7) 0.035(9)
C3H 0.099(12) 0.158(12) 0.169(12) -0.102(10) -0.013(9) -0.029(9)
C3I 0.045(10) 0.221(19) 0.207(17) -0.027(14) 0.025(12) 0.015(11)
C3N 0.149(16) 0.25(2) 0.191(19) -0.127(19) 0.013(14) 0.066(16)
C3O 0.51(5) 0.105(13) 0.215(19) -0.015(13) -0.04(2) 0.13(2)
C3P 0.131(14) 0.36(3) 0.35(3) -0.23(2) 0.088(16) -0.013(16)
C3Q 0.220(19) 0.26(2) 0.124(12) -0.036(13) -0.018(13) -0.007(16)
C3R 0.076(9) 0.104(10) 0.139(11) -0.039(9) -0.018(8) 0.018(7)
C3S 0.124(10) 0.152(12) 0.130(10) -0.001(9) 0.018(9) 0.025(9)
C3T 0.123(10) 0.089(9) 0.139(10) -0.032(7) -0.009(8) 0.010(8)
C3U 0.061(8) 0.167(12) 0.192(13) -0.045(10) -0.029(8) 0.029(8)
C3Z 0.080(11) 0.131(13) 0.281(18) -0.049(13) 0.014(12) 0.027(10)
C4A 0.16(2) 0.151(16) 0.26(3) -0.042(18) -0.08(2) 0.086(18)
C4B 0.16(2) 0.138(16) 0.30(4) -0.06(2) -0.09(2) 0.092(17)
C4C 0.065(13) 0.103(11) 0.23(2) -0.049(12) -0.002(14) 0.017(9)
C4D 0.132(17) 0.064(9) 0.152(15) -0.016(9) 0.013(15) 0.041(9)
C4E 0.108(13) 0.069(8) 0.135(13) 0.011(8) 0.005(12) 0.030(8)
C4F 0.166(18) 0.065(8) 0.22(2) -0.001(10) 0.003(14) 0.053(10)
C4H 0.089(10) 0.095(11) 0.259(18) -0.059(13) 0.005(11) -0.013(8)
C4I 0.066(10) 0.128(15) 0.24(2) -0.090(19) 0.039(11) -0.034(12)
C4N 0.160(17) 0.175(18) 0.176(17) -0.103(15) -0.021(14) 0.016(13)
C4O 0.213(18) 0.221(18) 0.33(2) -0.185(18) -0.054(17) 0.075(15)
C4P 0.092(11) 0.162(14) 0.34(2) -0.100(14) -0.020(12) 0.009(10)
C4Q 0.21(2) 0.42(4) 0.191(19) -0.06(2) 0.043(15) -0.14(2)
C4RA 0.18(2) 0.19(2) 0.27(3) 0.02(2) -0.08(2) 0.069(19)
C4SA 0.20(2) 0.17(2) 0.32(3) 0.161(19) -0.091(19) -0.032(17)
C4TA 0.157(19) 0.142(17) 0.30(3) -0.036(16) -0.036(19) 0.021(15)
C4UA 0.23(3) 0.34(3) 0.21(2) 0.01(2) -0.04(2) 0.07(2)
C4Z 0.073(9) 0.076(9) 0.159(11) 0.005(7) 0.000(7) 0.009(7)
C5A 0.078(9) 0.059(9) 0.154(13) -0.010(9) 0.011(9) -0.011(7)
C5B 0.062(7) 0.091(10) 0.117(10) -0.009(8) 0.002(6) -0.022(7)
C5C 0.073(8) 0.073(9) 0.143(12) 0.009(10) 0.004(8) 0.012(7)
C5D 0.066(8) 0.080(10) 0.121(11) -0.007(10) 0.028(8) -0.018(8)
C5E 0.034(6) 0.074(9) 0.134(11) -0.002(8) 0.006(7) -0.003(6)
C5F 0.045(7) 0.073(8) 0.147(11) -0.025(10) -0.002(8) 0.008(6)
C5H 0.21(2) 0.048(8) 0.230(18) 0.004(9) 0.019(14) -0.053(10)
C5I 0.072(12) 0.59(6) 0.127(13) 0.02(2) -0.011(11) 0.06(2)
C5N 0.163(16) 0.082(12) 0.27(2) 0.038(12) 0.021(15) 0.038(10)
C5O 0.40(3) 0.077(10) 0.36(3) -0.051(13) -0.26(2) -0.019(13)
C5P 0.149(14) 0.149(14) 0.39(3) -0.052(15) -0.094(16) 0.071(12)
C5Q 0.172(15) 0.183(16) 0.226(18) 0.081(14) -0.052(13) -0.083(12)
C5R 0.127(12) 0.112(11) 0.106(10) -0.017(9) 0.007(8) -0.003(9)
C5S 0.125(10) 0.136(11) 0.156(11) -0.007(9) 0.022(9) -0.029(9)
C5T 0.140(12) 0.117(10) 0.133(10) -0.008(8) -0.011(9) -0.037(9)
C5U 0.240(17) 0.105(10) 0.151(12) -0.023(8) 0.018(11) 0.093(11)
C5Z 0.065(7) 0.077(8) 0.136(10) -0.018(7) 0.001(7) 0.011(7)
C6B 0.063(7) 0.076(8) 0.110(8) -0.024(6) -0.007(6) 0.001(6)
C6C 0.062(7) 0.066(7) 0.121(9) 0.000(7) -0.003(6) 0.008(5)
C6D 0.073(7) 0.050(7) 0.124(9) -0.015(6) 0.005(6) -0.004(5)
C6E 0.087(8) 0.073(8) 0.123(9) -0.020(7) 0.010(7) -0.013(6)
C6F 0.086(7) 0.057(5) 0.155(10) -0.017(7) -0.008(7) 0.005(5)
N6A 0.057(5) 0.078(6) 0.148(8) -0.012(6) 0.006(5) -0.007(4)
O1G 0.067(5) 0.094(6) 0.161(7) -0.036(5) -0.014(5) -0.002(4)
O1L 0.113(8) 0.172(9) 0.203(10) -0.003(8) -0.044(7) -0.041(7)
O1M 0.163(10) 0.291(15) 0.198(11) -0.142(11) 0.046(9) -0.067(9)
O2G 0.072(5) 0.159(8) 0.118(7) -0.011(6) 0.002(5) -0.005(6)
O2L 0.195(14) 0.49(3) 0.198(13) -0.065(15) 0.019(11) -0.019(15)
O3G 0.046(5) 0.273(12) 0.225(10) -0.158(10) 0.020(6) 0.001(6)
O3L 0.126(8) 0.224(11) 0.192(10) -0.086(8) 0.032(7) -0.012(8)
O3M 0.070(6) 0.192(9) 0.176(8) -0.062(7) 0.010(6) 0.010(6)
O4G 0.090(6) 0.060(5) 0.174(8) -0.035(6) 0.048(6) -0.012(4)
O4L 0.097(6) 0.096(6) 0.173(8) -0.052(6) 0.006(5) -0.016(6)
O4M 0.147(8) 0.094(7) 0.233(12) -0.082(8) 0.019(8) 0.009(6)
O5G 0.076(5) 0.074(5) 0.145(7) -0.020(5) 0.012(5) -0.006(4)
O5L 0.130(9) 0.169(9) 0.301(14) -0.036(9) 0.020(9) 0.002(7)
O5M 0.197(10) 0.095(7) 0.136(7) -0.005(5) -0.020(7) 0.014(6)
O2M 0.241(15) 0.302(16) 0.181(11) -0.037(10) -0.020(12) 0.002(14)

loop_
_atom_type_symbol
_atom_type_description
_atom_type_scat_dispersion_real
_atom_type_scat_dispersion_imag
_atom_type_scat_source
C C 0.0058 0.0027 'International Tables Vol C Tables 4.2.6.8 and 6.1.1.4'
N N 0.0108 0.0056 'International Tables Vol C Tables 4.2.6.8 and 6.1.1.4'
O O 0.0183 0.0102 'International Tables Vol C Tables 4.2.6.8 and 6.1.1.4'
F F 0.0171 0.0103 'International Tables Vol C Tables 4.2.6.8 and 6.1.1.4'
H H 0 0 'International Tables Vol C Tables 4.2.6.8 and 6.1.1.4'

loop_
_geom_angle_atom_site_label_1
_geom_angle_atom_site_label_2
_geom_angle_atom_site_label_3
_geom_angle
_geom_angle_site_symmetry_1
_geom_angle_site_symmetry_3
C1B C1A C1F 119.9(11) . .
C1B C1A C1R 119.4(16) . .
C1F C1A C1R 120.7(15) . .
C1A C1B C1C 120.9(12) . .
C1A C1B H1B 119.6 . .
C1C C1B H1B 119.5 . .
C1D C1C C1B 116.7(12) . .
C1D C1C C1Z 125.9(13) . .
C1B C1C C1Z 117.4(14) . .
C1E C1D O1G 117.0(12) . .
C1E C1D C1C 122.5(12) . .
O1G C1D C1C 120.2(14) . .
C1F C1E C1D 119.2(11) . .
C1F C1E C5Z 120.4(13) . .
C1D C1E C5Z 120.4(11) . .
C1E C1F C1A 120.6(11) . .
C1E C1F H1F 119.7 . .
C1A C1F H1F 119.7 . .
O1G C1H C1I 117.7(15) . .
O1G C1H H1H1 107.9 . .
C1I C1H H1H1 107.9 . .
O1G C1H H1H2 107.9 . .
C1I C1H H1H2 107.9 . .
H1H1 C1H H1H2 107.2 . .
O1L C1I O1M 124.3(18) . .
O1L C1I C1H 122(2) . .
O1M C1I C1H 113.3(15) . .
O1M C1N C1P 101.2(17) . .
O1M C1N C1Q 106.9(19) . .
C1P C1N C1Q 106(2) . .
O1M C1N C1O 115.0(18) . .
C1P C1N C1O 123(2) . .
C1Q C1N C1O 104.2(19) . .
C1N C1O H1O1 109.5 . .
C1N C1O H1O2 109.5 . .
H1O1 C1O H1O2 109.5 . .
C1N C1O H1O3 109.5 . .
H1O1 C1O H1O3 109.5 . .
H1O2 C1O H1O3 109.5 . .
C1N C1P H1P1 109.5 . .
C1N C1P H1P2 109.5 . .
H1P1 C1P H1P2 109.5 . .
C1N C1P H1P3 109.5 . .
H1P1 C1P H1P3 109.5 . .
H1P2 C1P H1P3 109.5 . .
C1N C1Q H1Q1 109.5 . .
C1N C1Q H1Q2 109.5 . .
H1Q1 C1Q H1Q2 109.5 . .
C1N C1Q H1Q3 109.5 . .
H1Q1 C1Q H1Q3 109.5 . .
H1Q2 C1Q H1Q3 109.5 . .
C1T C1R C1U 108.0(16) . .
C1T C1R C1S 109.6(14) . .
C1U C1R C1S 109.5(17) . .
C1T C1R C1A 106.1(13) . .
C1U C1R C1A 112.0(12) . .
C1S C1R C1A 111.7(13) . .
C1R C1S H1S1 109.4 . .
C1R C1S H1S2 109.5 . .
H1S1 C1S H1S2 109.5 . .
C1R C1S H1S3 109.5 . .
H1S1 C1S H1S3 109.5 . .
H1S2 C1S H1S3 109.5 . .
C1R C1T H1T1 109.4 . .
C1R C1T H1T2 109.5 . .
H1T1 C1T H1T2 109.5 . .
C1R C1T H1T3 109.5 . .
H1T1 C1T H1T3 109.5 . .
H1T2 C1T H1T3 109.5 . .
C1R C1U H1U1 109.5 . .
C1R C1U H1U2 109.5 . .
H1U1 C1U H1U2 109.5 . .
C1R C1U H1U3 109.4 . .
H1U1 C1U H1U3 109.5 . .
H1U2 C1U H1U3 109.5 . .
C1C C1Z C2E 113.5(10) . .
C1C C1Z H1Z1 108.9 . .
C2E C1Z H1Z1 108.9 . .
C1C C1Z H1Z2 108.9 . .
C2E C1Z H1Z2 108.9 . .
H1Z1 C1Z H1Z2 107.7 . .
C2B C2A C2F 115.1(16) . .
C2B C2A C2P 122(2) . .
C2F C2A C2P 123(2) . .
C2C C2B C2A 124.7(16) . .
C2C C2B H2B 117.6 . .
C2A C2B H2B 117.6 . .
C2B C2C C2D 117.4(16) . .
C2B C2C C2Z 121.1(16) . .
C2D C2C C2Z 121.0(18) . .
C2E C2D C2C 122.9(15) . .
C2E C2D O2G 115.0(15) . .
C2C C2D O2G 121.8(19) . .
C2D C2E C2F 119.0(14) . .
C2D C2E C1Z 127.7(15) . .
C2F C2E C1Z 113.2(17) . .
C2E C2F C2A 120.8(14) . .
C2E C2F H2F 119.6 . .
C2A C2F H2F 119.6 . .
C2I C2H O2G 122.6(16) . .
C2I C2H H2H1 106.7 . .
O2G C2H H2H1 106.7 . .
C2I C2H H2H2 106.7 . .
O2G C2H H2H2 106.7 . .
H2H1 C2H H2H2 106.6 . .
O2M C2I O2L 114(3) . .
O2M C2I C2H 120(2) . .
O2L C2I C2H 126(2) . .
C2Q C2P C2S 122.9(18) . .
C2Q C2P C2R 108.4(16) . .
C2S C2P C2R 100.0(16) . .
C2Q C2P C2A 114.0(17) . .
C2S C2P C2A 103.5(15) . .
C2R C2P C2A 106.2(15) . .
C2P C2Q H2Q1 109.5 . .
C2P C2Q H2Q2 109.4 . .
H2Q1 C2Q H2Q2 109.5 . .
C2P C2Q H2Q3 109.5 . .
H2Q1 C2Q H2Q3 109.5 . .
H2Q2 C2Q H2Q3 109.5 . .
C2P C2R H2R1 109.5 . .
C2P C2R H2R2 109.5 . .
H2R1 C2R H2R2 109.5 . .
C2P C2R H2R3 109.4 . .
H2R1 C2R H2R3 109.5 . .
H2R2 C2R H2R3 109.5 . .
C2P C2S H2S1 109.5 . .
C2P C2S H2S2 109.5 . .
H2S1 C2S H2S2 109.5 . .
C2P C2S H2S3 109.5 . .
H2S1 C2S H2S3 109.5 . .
H2S2 C2S H2S3 109.5 . .
C3C C2Z C2C 117.8(12) . .
C3C C2Z H2Z1 107.9 . .
C2C C2Z H2Z1 107.9 . .
C3C C2Z H2Z2 107.9 . .
C2C C2Z H2Z2 107.9 . .
H2Z1 C2Z H2Z2 107.2 . .
C3B C3A C3F 117.5(13) . .
C3B C3A C3R 127.1(15) . .
C3F C3A C3R 115.3(15) . .
C3A C3B C3C 122.5(15) . .
C3A C3B H3B 118.8 . .
C3C C3B H3B 118.8 . .
C3B C3C C3D 120.8(16) . .
C3B C3C C2Z 119(2) . .
C3D C3C C2Z 119.8(19) . .
O3G C3D C3C 119(2) . .
O3G C3D C3E 121(2) . .
C3C C3D C3E 119.8(18) . .
C3F C3E C3D 118.4(18) . .
C3F C3E C3Z 123(2) . .
C3D C3E C3Z 119(2) . .
C3E C3F C3A 121.0(15) . .
C3E C3F H3F 119.5 . .
C3A C3F H3F 119.5 . .
O3G C3H C3I 109.7(10) . .
O3G C3H H3H1 109.7 . .
C3I C3H H3H1 109.7 . .
O3G C3H H3H2 109.7 . .
C3I C3H H3H2 109.7 . .
H3H1 C3H H3H2 108.2 . .
O3L C3I O3M 121.1(17) . .
O3L C3I C3H 124.4(13) . .
O3M C3I C3H 114.4(14) . .
C3O C3N O3M 111(2) . .
C3O C3N C3P 112.6(18) . .
O3M C3N C3P 100.7(15) . .
C3O C3N C3Q 113(2) . .
O3M C3N C3Q 109.6(14) . .
C3P C3N C3Q 109(2) . .
C3N C3O H3O1 109.5 . .
C3N C3O H3O2 109.5 . .
H3O1 C3O H3O2 109.5 . .
C3N C3O H3O3 109.5 . .
H3O1 C3O H3O3 109.5 . .
H3O2 C3O H3O3 109.5 . .
C3N C3P H3P1 109.5 . .
C3N C3P H3P2 109.5 . .
H3P1 C3P H3P2 109.5 . .
C3N C3P H3P3 109.5 . .
H3P1 C3P H3P3 109.5 . .
H3P2 C3P H3P3 109.5 . .
C3N C3Q H3Q1 109.5 . .
C3N C3Q H3Q2 109.5 . .
H3Q1 C3Q H3Q2 109.5 . .
C3N C3Q H3Q3 109.5 . .
H3Q1 C3Q H3Q3 109.5 . .
H3Q2 C3Q H3Q3 109.5 . .
C3T C3R C3U 111.6(10) . .
C3T C3R C3A 108.7(11) . .
C3U C3R C3A 107.3(9) . .
C3T C3R C3S 108.9(9) . .
C3U C3R C3S 109.2(10) . .
C3A C3R C3S 111.2(10) . .
C3R C3S H3S1 109.5 . .
C3R C3S H3S2 109.5 . .
H3S1 C3S H3S2 109.5 . .
C3R C3S H3S3 109.5 . .
H3S1 C3S H3S3 109.5 . .
H3S2 C3S H3S3 109.5 . .
C3R C3T H3T1 109.5 . .
C3R C3T H3T2 109.5 . .
H3T1 C3T H3T2 109.5 . .
C3R C3T H3T3 109.5 . .
H3T1 C3T H3T3 109.5 . .
H3T2 C3T H3T3 109.5 . .
C3R C3U H3U1 109.5 . .
C3R C3U H3U2 109.5 . .
H3U1 C3U H3U2 109.5 . .
C3R C3U H3U3 109.5 . .
H3U1 C3U H3U3 109.5 . .
H3U2 C3U H3U3 109.5 . .
C3E C3Z C4C 114.4(13) . .
C3E C3Z H3Z1 108.7 . .
C4C C3Z H3Z1 108.7 . .
C3E C3Z H3Z2 108.7 . .
C4C C3Z H3Z2 108.7 . .
H3Z1 C3Z H3Z2 107.6 . .
C4B C4A C4F 118(3) . .
C4B C4A C4RA 112(3) . .
C4F C4A C4RA 130(3) . .
C4B C4A C4RB 140(3) . .
C4F C4A C4RB 101(2) . .
C4A C4B C4C 124(3) . .
C4A C4B H4B 117.9 . .
C4C C4B H4B 117.9 . .
C4B C4C C4D 115(2) . .
C4B C4C C3Z 125(2) . .
C4D C4C C3Z 119(2) . .
C4E C4D C4C 125.1(17) . .
C4E C4D O4G 116.7(17) . .
C4C C4D O4G 118(2) . .
C4D C4E C4F 115.2(15) . .
C4D C4E C4Z 123.8(16) . .
C4F C4E C4Z 121.0(17) . .
C4E C4F C4A 122.1(19) . .
C4E C4F H4F 118.9 . .
C4A C4F H4F 118.9 . .
O4G C4H C4I 109.4(13) . .
O4G C4H H4H1 109.8 . .
C4I C4H H4H1 109.8 . .
O4G C4H H4H2 109.8 . .
C4I C4H H4H2 109.8 . .
H4H1 C4H H4H2 108.3 . .
O4L C4I O4M 133(2) . .
O4L C4I C4H 119.8(15) . .
O4M C4I C4H 107.1(18) . .
O4M C4N C4Q 111.8(15) . .
O4M C4N C4O 102.1(16) . .
C4Q C4N C4O 113.1(17) . .
O4M C4N C4P 109.3(14) . .
C4Q C4N C4P 111.0(18) . .
C4O C4N C4P 109.1(14) . .
C4N C4O H4O1 109.5 . .
C4N C4O H4O2 109.5 . .
H4O1 C4O H4O2 109.5 . .
C4N C4O H4O3 109.5 . .
H4O1 C4O H4O3 109.5 . .
H4O2 C4O H4O3 109.5 . .
C4N C4P H4P1 109.5 . .
C4N C4P H4P2 109.5 . .
H4P1 C4P H4P2 109.5 . .
C4N C4P H4P3 109.5 . .
H4P1 C4P H4P3 109.5 . .
H4P2 C4P H4P3 109.5 . .
C4N C4Q H4Q1 109.5 . .
C4N C4Q H4Q2 109.5 . .
H4Q1 C4Q H4Q2 109.5 . .
C4N C4Q H4Q3 109.5 . .
H4Q1 C4Q H4Q3 109.5 . .
H4Q2 C4Q H4Q3 109.5 . .
C4A C4RA C4SA 109(2) . .
C4A C4RA C4UA 100(2) . .
C4SA C4RA C4UA 121(3) . .
C4A C4RA C4TA 119(2) . .
C4SA C4RA C4TA 104.5(19) . .
C4UA C4RA C4TA 104(2) . .
C4RA C4SA H4R1 109.5 . .
C4RA C4SA H4R2 109.4 . .
H4R1 C4SA H4R2 109.5 . .
C4RA C4SA H4R3 109.5 . .
H4R1 C4SA H4R3 109.5 . .
H4R2 C4SA H4R3 109.5 . .
C4RA C4TA H4S1 109.5 . .
C4RA C4TA H4S2 109.5 . .
H4S1 C4TA H4S2 109.5 . .
C4RA C4TA H4S3 109.5 . .
H4S1 C4TA H4S3 109.5 . .
H4S2 C4TA H4S3 109.5 . .
C4RA C4UA H4U1 109.5 . .
C4RA C4UA H4U2 109.5 . .
H4U1 C4UA H4U2 109.5 . .
C4RA C4UA H4U3 109.4 . .
H4U1 C4UA H4U3 109.5 . .
H4U2 C4UA H4U3 109.5 . .
C4TB C4RB C4UB 119(5) . .
C4TB C4RB C4SB 113(7) . .
C4UB C4RB C4SB 115(5) . .
C4TB C4RB C4A 125(3) . .
C4UB C4RB C4A 90(4) . .
C4SB C4RB C4A 90(3) . .
C4RB C4SB H4S4 109.6 . .
C4RB C4SB H4S5 109.4 . .
H4S4 C4SB H4S5 109.5 . .
C4RB C4SB H4S6 109.4 . .
H4S4 C4SB H4S6 109.5 . .
H4S5 C4SB H4S6 109.5 . .
C4RB C4TB H4T1 109.5 . .
C4RB C4TB H4T2 109.5 . .
H4T1 C4TB H4T2 109.5 . .
C4RB C4TB H4T3 109.4 . .
H4T1 C4TB H4T3 109.5 . .
H4T2 C4TB H4T3 109.5 . .
C4RB C4UB H4U4 109.5 . .
C4RB C4UB H4U5 109.5 . .
H4U4 C4UB H4U5 109.5 . .
C4RB C4UB H4U6 109.4 . .
H4U4 C4UB H4U6 109.5 . .
H4U5 C4UB H4U6 109.5 . .
C4E C4Z C5C 110.1(9) . .
C4E C4Z H4Z1 109.6 . .
C5C C4Z H4Z1 109.6 . .
C4E C4Z H4Z2 109.6 . .
C5C C4Z H4Z2 109.6 . .
H4Z1 C4Z H4Z2 108.1 . .
C5F C5A C5B 115.6(11) . .
C5F C5A C5R 125.1(13) . .
C5B C5A C5R 119.4(14) . .
C5A C5B C5C 122.0(11) . .
C5A C5B H5B 119 . .
C5C C5B H5B 119 . .
C5D C5C C5B 120.2(11) . .
C5D C5C C4Z 118.0(13) . .
C5B C5C C4Z 121.8(14) . .
O5G C5D C5C 122.0(13) . .
O5G C5D C5E 118.9(14) . .
C5C C5D C5E 118.9(11) . .
C5F C5E C5D 116.7(11) . .
C5F C5E C5Z 123.3(12) . .
C5D C5E C5Z 119.9(13) . .
C5E C5F C5A 126.3(11) . .
C5E C5F H5F 116.8 . .
C5A C5F H5F 116.8 . .
O5G C5H C5I 118.1(15) . .
O5G C5H H5H1 107.8 . .
C5I C5H H5H1 107.8 . .
O5G C5H H5H2 107.8 . .
C5I C5H H5H2 107.8 . .
H5H1 C5H H5H2 107.1 . .
O5M C5I O5L 125(3) . .
O5M C5I C5H 116(2) . .
O5L C5I C5H 119(2) . .
C5O C5N C5Q 112.1(15) . .
C5O C5N O5M 114.3(14) . .
C5Q C5N O5M 112.5(14) . .
C5O C5N C5P 113.9(16) . .
C5Q C5N C5P 106.5(15) . .
O5M C5N C5P 96.5(12) . .
C5N C5O H5O1 109.5 . .
C5N C5O H5O2 109.5 . .
H5O1 C5O H5O2 109.5 . .
C5N C5O H5O3 109.5 . .
H5O1 C5O H5O3 109.5 . .
H5O2 C5O H5O3 109.5 . .
C5N C5P H5P1 109.5 . .
C5N C5P H5P2 109.5 . .
H5P1 C5P H5P2 109.5 . .
C5N C5P H5P3 109.5 . .
H5P1 C5P H5P3 109.5 . .
H5P2 C5P H5P3 109.5 . .
C5N C5P H5P4 109.5 . .
C5N C5P H5P5 109.5 . .
H5P4 C5P H5P5 109.5 . .
C5N C5P H5P6 109.5 . .
H5P4 C5P H5P6 109.5 . .
H5P5 C5P H5P6 109.5 . .
C5N C5Q H5Q1 109.5 . .
C5N C5Q H5Q2 109.5 . .
H5Q1 C5Q H5Q2 109.5 . .
C5N C5Q H5Q3 109.5 . .
H5Q1 C5Q H5Q3 109.5 . .
H5Q2 C5Q H5Q3 109.5 . .
C5U C5R C5A 112.5(11) . .
C5U C5R C5S 108.4(11) . .
C5A C5R C5S 105.4(10) . .
C5U C5R C5T 113.2(11) . .
C5A C5R C5T 109.8(10) . .
C5S C5R C5T 107.0(10) . .
C5R C5S H5S1 109.5 . .
C5R C5S H5S2 109.5 . .
H5S1 C5S H5S2 109.5 . .
C5R C5S H5S3 109.5 . .
H5S1 C5S H5S3 109.5 . .
H5S2 C5S H5S3 109.5 . .
C5R C5T H5T1 109.5 . .
C5R C5T H5T2 109.5 . .
H5T1 C5T H5T2 109.5 . .
C5R C5T H5T3 109.5 . .
H5T1 C5T H5T3 109.5 . .
H5T2 C5T H5T3 109.5 . .
C5R C5U H5U1 109.5 . .
C5R C5U H5U2 109.5 . .
H5U1 C5U H5U2 109.5 . .
C5R C5U H5U3 109.5 . .
H5U1 C5U H5U3 109.5 . .
H5U2 C5U H5U3 109.5 . .
C1E C5Z C5E 114.7(8) . .
C1E C5Z H5Z1 108.6 . .
C5E C5Z H5Z1 108.6 . .
C1E C5Z H5Z2 108.6 . .
C5E C5Z H5Z2 108.6 . .
H5Z1 C5Z H5Z2 107.6 . .
C6C C6B N6A 112.6(8) . .
C6C C6B H6B1 109.1 . .
N6A C6B H6B1 109.1 . .
C6C C6B H6B2 109.1 . .
N6A C6B H6B2 109.1 . .
H6B1 C6B H6B2 107.8 . .
C6D C6C C6B 113.4(8) . .
C6D C6C H6C1 108.9 . .
C6B C6C H6C1 108.9 . .
C6D C6C H6C2 108.9 . .
C6B C6C H6C2 108.9 . .
H6C1 C6C H6C2 107.7 . .
C6E C6D C6C 115.3(9) . .
C6E C6D H6D1 108.5 . .
C6C C6D H6D1 108.4 . .
C6E C6D H6D2 108.5 . .
C6C C6D H6D2 108.5 . .
H6D1 C6D H6D2 107.5 . .
C6D C6E C6F 115.5(9) . .
C6D C6E H6E1 108.4 . .
C6F C6E H6E1 108.4 . .
C6D C6E H6E2 108.4 . .
C6F C6E H6E2 108.4 . .
H6E1 C6E H6E2 107.5 . .
C6E C6F C6F 115.3(12) . 3
C6E C6F H14A 108.4 . .
C6F C6F H14A 108.4 3 .
C6E C6F H14B 108.5 . .
C6F C6F H14B 108.4 3 .
H14A C6F H14B 107.5 . .
C6B N6A H6A1 109.5 . .
C6B N6A H6A2 109.5 . .
H6A1 N6A H6A2 109.5 . .
C6B N6A H6A3 109.5 . .
H6A1 N6A H6A3 109.5 . .
H6A2 N6A H6A3 109.5 . .
C1D O1G C1H 116.1(9) . .
C1I O1M C1N 122.8(15) . .
C2D O2G C2H 119.7(10) . .
C3D O3G C3H 111.9(9) . .
C3I O3M C3N 128.1(14) . .
C4D O4G C4H 114.1(10) . .
C4I O4M C4N 118.9(15) . .
C5D O5G C5H 116.4(10) . .
C5I O5M C5N 119(2) . .

loop_
_geom_bond_atom_site_label_1
_geom_bond_atom_site_label_2
_geom_bond_distance
_geom_bond_site_symmetry_2
C1A C1B 1.396(15) .
C1A C1F 1.407(15) .
C1A C1R 1.580(13) .
C1B C1C 1.421(15) .
C1B H1B 0.95 .
C1C C1D 1.417(14) .
C1C C1Z 1.536(14) .
C1D C1E 1.393(14) .
C1D O1G 1.406(12) .
C1E C1F 1.379(13) .
C1E C5Z 1.493(13) .
C1F H1F 0.95 .
C1H O1G 1.447(15) .
C1H C1I 1.463(19) .
C1H H1H1 0.99 .
C1H H1H2 0.99 .
C1I O1L 1.233(15) .
C1I O1M 1.32(2) .
C1N O1M 1.528(13) .
C1N C1P 1.54(3) .
C1N C1Q 1.55(3) .
C1N C1O 1.584(19) .
C1O H1O1 0.98 .
C1O H1O2 0.98 .
C1O H1O3 0.98 .
C1P H1P1 0.98 .
C1P H1P2 0.98 .
C1P H1P3 0.98 .
C1Q H1Q1 0.98 .
C1Q H1Q2 0.98 .
C1Q H1Q3 0.98 .
C1R C1T 1.489(17) .
C1R C1U 1.500(19) .
C1R C1S 1.57(2) .
C1S H1S1 0.98 .
C1S H1S2 0.98 .
C1S H1S3 0.98 .
C1T H1T1 0.98 .
C1T H1T2 0.98 .
C1T H1T3 0.98 .
C1U H1U1 0.98 .
C1U H1U2 0.98 .
C1U H1U3 0.98 .
C1Z C2E 1.545(16) .
C1Z H1Z1 0.99 .
C1Z H1Z2 0.99 .
C2A C2B 1.379(18) .
C2A C2F 1.440(18) .
C2A C2P 1.58(2) .
C2B C2C 1.361(18) .
C2B H2B 0.95 .
C2C C2D 1.390(17) .
C2C C2Z 1.576(18) .
C2D C2E 1.335(16) .
C2D O2G 1.388(14) .
C2E C2F 1.403(16) .
C2F H2F 0.95 .
C2H C2I 1.40(2) .
C2H O2G 1.453(14) .
C2H H2H1 0.99 .
C2H H2H2 0.99 .
C2I O2M 1.26(2) .
C2I O2L 1.26(2) .
C2P C2Q 1.52(2) .
C2P C2S 1.56(2) .
C2P C2R 1.573(15) .
C2Q H2Q1 0.98 .
C2Q H2Q2 0.98 .
C2Q H2Q3 0.98 .
C2R H2R1 0.98 .
C2R H2R2 0.98 .
C2R H2R3 0.98 .
C2S H2S1 0.98 .
C2S H2S2 0.98 .
C2S H2S3 0.98 .
C2Z C3C 1.460(19) .
C2Z H2Z1 0.99 .
C2Z H2Z2 0.99 .
C3A C3B 1.339(15) .
C3A C3F 1.463(16) .
C3A C3R 1.558(16) .
C3B C3C 1.375(17) .
C3B H3B 0.95 .
C3C C3D 1.40(2) .
C3D O3G 1.394(16) .
C3D C3E 1.401(19) .
C3E C3F 1.390(17) .
C3E C3Z 1.484(19) .
C3F H3F 0.95 .
C3H O3G 1.426(13) .
C3H C3I 1.433(18) .
C3H H3H1 0.99 .
C3H H3H2 0.99 .
C3I O3L 1.276(15) .
C3I O3M 1.295(14) .
C3N C3O 1.38(3) .
C3N O3M 1.463(16) .
C3N C3P 1.54(2) .
C3N C3Q 1.54(2) .
C3O H3O1 0.98 .
C3O H3O2 0.98 .
C3O H3O3 0.98 .
C3P H3P1 0.98 .
C3P H3P2 0.98 .
C3P H3P3 0.98 .
C3Q H3Q1 0.98 .
C3Q H3Q2 0.98 .
C3Q H3Q3 0.98 .
C3R C3T 1.505(13) .
C3R C3U 1.546(13) .
C3R C3S 1.561(14) .
C3S H3S1 0.98 .
C3S H3S2 0.98 .
C3S H3S3 0.98 .
C3T H3T1 0.98 .
C3T H3T2 0.98 .
C3T H3T3 0.98 .
C3U H3U1 0.98 .
C3U H3U2 0.98 .
C3U H3U3 0.98 .
C3Z C4C 1.48(2) .
C3Z H3Z1 0.99 .
C3Z H3Z2 0.99 .
C4A C4B 1.30(3) .
C4A C4F 1.44(3) .
C4A C4RA 1.46(4) .
C4A C4RB 1.90(6) .
C4B C4C 1.41(3) .
C4B H4B 0.95 .
C4C C4D 1.408(19) .
C4D C4E 1.355(17) .
C4D O4G 1.418(14) .
C4E C4F 1.405(18) .
C4E C4Z 1.528(15) .
C4F H4F 0.95 .
C4H O4G 1.467(14) .
C4H C4I 1.56(2) .
C4H H4H1 0.99 .
C4H H4H2 0.99 .
C4I O4L 1.211(18) .
C4I O4M 1.285(16) .
C4N O4M 1.468(17) .
C4N C4Q 1.49(2) .
C4N C4O 1.525(19) .
C4N C4P 1.569(18) .
C4O H4O1 0.98 .
C4O H4O2 0.98 .
C4O H4O3 0.98 .
C4P H4P1 0.98 .
C4P H4P2 0.98 .
C4P H4P3 0.98 .
C4Q H4Q1 0.98 .
C4Q H4Q2 0.98 .
C4Q H4Q3 0.98 .
C4RA C4SA 1.551(17) .
C4RA C4UA 1.555(18) .
C4RA C4TA 1.572(18) .
C4SA H4R1 0.98 .
C4SA H4R2 0.98 .
C4SA H4R3 0.98 .
C4TA H4S1 0.98 .
C4TA H4S2 0.98 .
C4TA H4S3 0.98 .
C4UA H4U1 0.98 .
C4UA H4U2 0.98 .
C4UA H4U3 0.98 .
C4RB C4TB 1.41(4) .
C4RB C4UB 1.41(4) .
C4RB C4SB 1.42(4) .
C4SB H4S4 0.98 .
C4SB H4S5 0.98 .
C4SB H4S6 0.98 .
C4TB H4T1 0.98 .
C4TB H4T2 0.98 .
C4TB H4T3 0.98 .
C4UB H4U4 0.98 .
C4UB H4U5 0.98 .
C4UB H4U6 0.98 .
C4Z C5C 1.533(13) .
C4Z H4Z1 0.99 .
C4Z H4Z2 0.99 .
C5A C5F 1.383(13) .
C5A C5B 1.397(13) .
C5A C5R 1.520(15) .
C5B C5C 1.399(14) .
C5B H5B 0.95 .
C5C C5D 1.385(14) .
C5D O5G 1.387(12) .
C5D C5E 1.454(14) .
C5E C5F 1.358(13) .
C5E C5Z 1.530(13) .
C5F H5F 0.95 .
C5H O5G 1.442(16) .
C5H C5I 1.47(4) .
C5H H5H1 0.99 .
C5H H5H2 0.99 .
C5I O5M 1.26(2) .
C5I O5L 1.30(2) .
C5N C5O 1.447(19) .
C5N C5Q 1.494(19) .
C5N O5M 1.551(12) .
C5N C5P 1.575(18) .
C5O H5O1 0.98 .
C5O H5O2 0.98 .
C5O H5O3 0.98 .
C5P H5P1 0.98 .
C5P H5P2 0.98 .
C5P H5P3 0.98 .
C5P H5P4 0.98 .
C5P H5P5 0.98 .
C5P H5P6 0.98 .
C5Q H5Q1 0.98 .
C5Q H5Q2 0.98 .
C5Q H5Q3 0.98 .
C5R C5U 1.467(14) .
C5R C5S 1.550(14) .
C5R C5T 1.581(12) .
C5S H5S1 0.98 .
C5S H5S2 0.98 .
C5S H5S3 0.98 .
C5T H5T1 0.98 .
C5T H5T2 0.98 .
C5T H5T3 0.98 .
C5U H5U1 0.98 .
C5U H5U2 0.98 .
C5U H5U3 0.98 .
C5Z H5Z1 0.99 .
C5Z H5Z2 0.99 .
C6B C6C 1.501(11) .
C6B N6A 1.504(10) .
C6B H6B1 0.99 .
C6B H6B2 0.99 .
C6C C6D 1.493(11) .
C6C H6C1 0.99 .
C6C H6C2 0.99 .
C6D C6E 1.464(11) .
C6D H6D1 0.99 .
C6D H6D2 0.99 .
C6E C6F 1.512(12) .
C6E H6E1 0.99 .
C6E H6E2 0.99 .
C6F C6F 1.546(16) 3
C6F H14A 0.99 .
C6F H14B 0.99 .
N6A H6A1 0.91 .
N6A H6A2 0.91 .
N6A H6A3 0.91 .

loop_
_geom_hbond_atom_site_label_D
_geom_hbond_atom_site_label_H
_geom_hbond_atom_site_label_A
_geom_hbond_distance_DH
_geom_hbond_distance_HA
_geom_hbond_distance_DA
_geom_hbond_angle_DHA
_geom_hbond_site_symmetry_A
C1H H1H2 O2M 0.99 2.55 3.18(2) 121.7 .
C1O H1O2 O1L 0.98 2.39 2.98(2) 118.1 .
C1Q H1Q3 O1L 0.98 2.45 3.06(2) 119.8 .
C3H H3H1 O1L 0.99 2.44 3.391(17) 160.7 8_565
C3O H3O2 O3L 0.98 2.43 3.05(2) 120.4 .
C4Q H4Q3 O4L 0.98 2.34 2.97(2) 121.6 .
C5H H5H2 O1L 0.99 2.37 3.251(19) 148.2 .
C5Q H5Q3 O5L 0.98 2.61 3.122(19) 112.9 .
N6A H6A2 O2G 0.91 2.04 2.830(11) 145 .
N6A H6A1 O4G 0.91 1.95 2.833(11) 162.9 .
N6A H6A1 O4L 0.91 2.29 2.809(12) 115.9 .
N6A H6A3 O1G 0.91 1.99 2.868(10) 162.2 .

loop_
_platon_squeeze_void_nr
_platon_squeeze_void_average_x
_platon_squeeze_void_average_y
_platon_squeeze_void_average_z
_platon_squeeze_void_volume
_platon_squeeze_void_count_electrons
_platon_squeeze_void_content
1 -0.011 -0.006 0.000 2238 872 ' '
2 -0.022 0.804 0.500 2238 874 ' '
3 0.121 0.275 0.242 8 1 ' '
4 0.121 0.725 0.258 8 1 ' '
5 0.379 0.225 0.742 8 1 ' '
6 0.379 0.775 0.758 8 1 ' '
7 0.621 0.225 0.242 8 1 ' '
8 0.621 0.775 0.258 8 1 ' '
9 0.879 0.275 0.742 8 1 ' '
10 0.879 0.725 0.758 8 0 ' '
